data_4332418
loop_
_publ_author_name
'del C. Fern\'andez-Fern\'andez, M.'
'Bastida, R.'
'Mac\'ias, A.'
'P\'erez-Lourido, P.'
'Platas-Iglesias, C.'
'Valencia, L.'

_publ_section_title
;
 Lanthanide(III) Complexes with a Tetrapyridine Pendant-Armed Macrocyclic
 Ligand:&#x00A0;1H NMR Structural Determination in Solution, X-ray
 Diffraction, and Density-Functional Theory Calculations
;
_journal_issue 11
_journal_name_full 'Inorganic Chemistry'
_journal_page_first 4484
_journal_page_last 4496
_journal_paper_doi 10.1021/ic0603508
_journal_volume 45
_journal_year 2006
_chemical_formula_sum 'C43 H47.5 La2 N16.5 O18.5'
_chemical_formula_weight 1369.29
_chemical_name_systematic
;
 ?
;
_space_group_IT_number 14
_symmetry_cell_setting monoclinic
_symmetry_space_group_name_Hall '-P 2yn'
_symmetry_space_group_name_H-M 'P 1 21/n 1'
_atom_sites_solution_hydrogens geom
_atom_sites_solution_primary direct
_atom_sites_solution_secondary difmap
_audit_creation_method SHELXL-97
_cell_angle_alpha 90.00
_cell_angle_beta 95.620(4)
_cell_angle_gamma 90.00
_cell_formula_units_Z 4
_cell_length_a 12.447(3)
_cell_length_b 24.227(7)
_cell_length_c 17.726(5)
_cell_measurement_reflns_used 947
_cell_measurement_temperature 293(2)
_cell_measurement_theta_max 25.925
_cell_measurement_theta_min 2.83
_cell_volume 5320(3)
_computing_cell_refinement 'BRUKER Smart'
_computing_data_collection 'BRUKER Smart'
_computing_data_reduction 'BRULER Shelxtl'
_computing_molecular_graphics 'ORTEP-3 for Windows (Farrugia, 1997)'
_computing_publication_material 'WinGX publication routines (Farrugia, 1999)'
_computing_structure_refinement 'SHELXL-97 (Sheldrick, 1997)'
_computing_structure_solution 'SHELXS-97 (Sheldrick, 1997)'
_diffrn_ambient_temperature 293(2)
_diffrn_measured_fraction_theta_full 0.992
_diffrn_measured_fraction_theta_max 0.992
_diffrn_measurement_device_type Smart-CCD-1000-BRUKER
_diffrn_measurement_method 'omega scans'
_diffrn_radiation_monochromator graphite
_diffrn_radiation_source 'fine-focus sealed tube'
_diffrn_radiation_type MoK\a
_diffrn_radiation_wavelength 0.71073
_diffrn_reflns_av_R_equivalents 0.1064
_diffrn_reflns_av_sigmaI/netI 0.1145
_diffrn_reflns_limit_h_max 15
_diffrn_reflns_limit_h_min -15
_diffrn_reflns_limit_k_max 30
_diffrn_reflns_limit_k_min 0
_diffrn_reflns_limit_l_max 22
_diffrn_reflns_limit_l_min 0
_diffrn_reflns_number 44247
_diffrn_reflns_theta_full 26.49
_diffrn_reflns_theta_max 26.49
_diffrn_reflns_theta_min 1.43
_exptl_absorpt_coefficient_mu 1.673
_exptl_absorpt_correction_T_max 0.9361
_exptl_absorpt_correction_T_min 0.7308
_exptl_absorpt_correction_type empirical
_exptl_absorpt_process_details Sadabs
_exptl_crystal_colour colourless
_exptl_crystal_density_diffrn 1.710
_exptl_crystal_density_method 'not measured'
_exptl_crystal_description prism
_exptl_crystal_F_000 2732
_exptl_crystal_size_max 0.20
_exptl_crystal_size_mid 0.16
_exptl_crystal_size_min 0.04
_refine_diff_density_max 1.344
_refine_diff_density_min -1.759
_refine_diff_density_rms 0.176
_refine_ls_extinction_method none
_refine_ls_goodness_of_fit_ref 0.991
_refine_ls_hydrogen_treatment mixed
_refine_ls_matrix_type full
_refine_ls_number_parameters 740
_refine_ls_number_reflns 10944
_refine_ls_number_restraints 12
_refine_ls_restrained_S_all 0.991
_refine_ls_R_factor_all 0.1431
_refine_ls_R_factor_gt 0.0768
_refine_ls_shift/su_max 0.001
_refine_ls_shift/su_mean 0.000
_refine_ls_structure_factor_coef Fsqd
_refine_ls_weighting_details 'calc w=1/[\s^2^(Fo^2^)+(0.1114P)^2^+0.0000P] where P=(Fo^2^+2Fc^2^)/3'
_refine_ls_weighting_scheme calc
_refine_ls_wR_factor_gt 0.1809
_refine_ls_wR_factor_ref 0.2047
_reflns_number_gt 5851
_reflns_number_total 10944
_reflns_threshold_expression >2sigma(I)
_cod_data_source_file ic0603508sup1.cif
_cod_data_source_block '[La(L)][La(NO3)6].0.5CH3CN.0.5H2O'
_cod_depositor_comments
;
The following automatic conversions were performed:

'_symmetry_cell_setting' value 'Monoclinic' changed to 'monoclinic'
according to /home/saulius/struct/CIF-dictionaries/cif_core.dic
dictionary named 'cif_core.dic' version 2.4.2 from
2011-04-26.

'_exptl_absorpt_correction_type' value 'Empirical'
changed to 'empirical' according to
/home/saulius/struct/CIF-dictionaries/cif_core.dic dictionary named
'cif_core.dic' version 2.4.2 from 2011-04-26.

Automatic conversion script
Id: cif_fix_values 1891 2012-01-12 08:04:46Z andrius 
;
_cod_original_cell_volume 5319(3)
_cod_original_sg_symbol_H-M P21/n
_cod_original_formula_sum 'C43 H47.50 La2 N16.50 O18.50'
_cod_database_code 4332418

loop_
_symmetry_equiv_pos_as_xyz
'x, y, z'
'-x+1/2, y+1/2, -z+1/2'
'-x, -y, -z'
'x-1/2, -y-1/2, z-1/2'

loop_
_atom_site_label
_atom_site_type_symbol
_atom_site_fract_x
_atom_site_fract_y
_atom_site_fract_z
_atom_site_U_iso_or_equiv
_atom_site_adp_type
_atom_site_occupancy
_atom_site_symmetry_multiplicity
_atom_site_calc_flag
_atom_site_refinement_flags
C1 C 0.7622(9) -0.0067(4) 0.3996(5) 0.032(2) Uani 1 1 d .
C1S C 0.736(2) 0.2939(11) 0.9488(14) 0.055(7) Uani 0.50 1 d PU
C2 C 0.7379(10) -0.0540(4) 0.4370(6) 0.040(3) Uani 1 1 d .
H2 H 0.7926 -0.0769 0.4583 0.048 Uiso 1 1 calc R
C2S C 0.715(2) 0.2479(11) 0.9557(13) 0.065(8) Uani 0.50 1 d P
H2S1 H 0.6496 0.2450 0.9801 0.098 Uiso 0.50 1 calc PR
H2S2 H 0.7726 0.2297 0.9861 0.098 Uiso 0.50 1 calc PR
H2S3 H 0.7049 0.2307 0.9067 0.098 Uiso 0.50 1 calc PR
C3 C 0.6306(11) -0.0671(5) 0.4424(6) 0.051(3) Uani 1 1 d .
H3 H 0.6126 -0.0983 0.4689 0.061 Uiso 1 1 calc R
C4 C 0.5508(10) -0.0336(4) 0.4083(6) 0.042(3) Uani 1 1 d .
H4 H 0.4786 -0.0432 0.4086 0.050 Uiso 1 1 calc R
C5 C 0.5794(8) 0.0147(4) 0.3733(5) 0.031(2) Uani 1 1 d .
C6 C 0.4966(8) 0.0548(5) 0.3443(6) 0.041(3) Uani 1 1 d .
H6A H 0.4867 0.0815 0.3839 0.049 Uiso 1 1 calc R
H6B H 0.4287 0.0355 0.3328 0.049 Uiso 1 1 calc R
C7 C 0.4541(8) 0.1342(5) 0.2702(6) 0.041(3) Uani 1 1 d .
H7A H 0.4523 0.1494 0.3207 0.050 Uiso 1 1 calc R
H7B H 0.3812 0.1231 0.2524 0.050 Uiso 1 1 calc R
C8 C 0.4890(8) 0.1789(5) 0.2189(7) 0.045(3) Uani 1 1 d .
H8A H 0.4821 0.1655 0.1671 0.054 Uiso 1 1 calc R
H8B H 0.4414 0.2104 0.2213 0.054 Uiso 1 1 calc R
C9 C 0.6355(8) 0.2282(4) 0.1738(6) 0.032(2) Uani 1 1 d .
H9A H 0.5978 0.2632 0.1708 0.038 Uiso 1 1 calc R
H9B H 0.6132 0.2076 0.1280 0.038 Uiso 1 1 calc R
C10 C 0.7548(8) 0.2387(4) 0.1776(5) 0.029(2) Uani 1 1 d .
C11 C 0.7957(9) 0.2889(4) 0.1610(6) 0.038(3) Uani 1 1 d .
H11 H 0.7495 0.3184 0.1484 0.045 Uiso 1 1 calc R
C12 C 0.9076(10) 0.2960(5) 0.1629(6) 0.048(3) Uani 1 1 d .
H12 H 0.9373 0.3301 0.1526 0.058 Uiso 1 1 calc R
C13 C 0.9716(8) 0.2510(4) 0.1807(6) 0.038(3) Uani 1 1 d .
H13 H 1.0461 0.2539 0.1804 0.046 Uiso 1 1 calc R
C14 C 0.9263(8) 0.2016(4) 0.1989(5) 0.031(2) Uani 1 1 d .
C15 C 1.0003(7) 0.1549(4) 0.2239(6) 0.033(2) Uani 1 1 d .
H15A H 1.0543 0.1511 0.1883 0.039 Uiso 1 1 calc R
H15B H 1.0375 0.1638 0.2731 0.039 Uiso 1 1 calc R
C16 C 1.0169(7) 0.0636(4) 0.2760(6) 0.034(2) Uani 1 1 d .
H16A H 1.0905 0.0696 0.2643 0.041 Uiso 1 1 calc R
H16B H 0.9978 0.0256 0.2639 0.041 Uiso 1 1 calc R
C17 C 1.0094(8) 0.0740(4) 0.3611(6) 0.042(3) Uani 1 1 d .
H17A H 1.0571 0.0485 0.3901 0.050 Uiso 1 1 calc R
H17B H 1.0347 0.1111 0.3734 0.050 Uiso 1 1 calc R
C18 C 0.8776(9) 0.0076(4) 0.3912(6) 0.039(3) Uani 1 1 d .
H18A H 0.9222 -0.0067 0.4348 0.046 Uiso 1 1 calc R
H18B H 0.8991 -0.0110 0.3466 0.046 Uiso 1 1 calc R
C19 C 0.4993(8) 0.0454(5) 0.2113(6) 0.042(3) Uani 1 1 d .
H19A H 0.5355 0.0107 0.2240 0.050 Uiso 1 1 calc R
H19B H 0.4223 0.0383 0.2044 0.050 Uiso 1 1 calc R
C20 C 0.5348(8) 0.0664(4) 0.1386(6) 0.035(2) Uani 1 1 d .
C21 C 0.4715(10) 0.0571(5) 0.0711(6) 0.052(3) Uani 1 1 d .
H21 H 0.4061 0.0385 0.0709 0.062 Uiso 1 1 calc R
C22 C 0.5065(10) 0.0756(5) 0.0040(6) 0.055(3) Uani 1 1 d .
H22 H 0.4632 0.0710 -0.0414 0.066 Uiso 1 1 calc R
C23 C 0.6033(10) 0.1002(5) 0.0046(6) 0.047(3) Uani 1 1 d .
H23 H 0.6297 0.1116 -0.0402 0.056 Uiso 1 1 calc R
C24 C 0.6622(8) 0.1082(4) 0.0741(6) 0.035(2) Uani 1 1 d .
H24 H 0.7283 0.1262 0.0755 0.042 Uiso 1 1 calc R
C25 C 0.6080(10) 0.2363(5) 0.3029(6) 0.045(3) Uani 1 1 d .
H25A H 0.5453 0.2602 0.2953 0.054 Uiso 1 1 calc R
H25B H 0.6714 0.2593 0.3007 0.054 Uiso 1 1 calc R
C26 C 0.6114(9) 0.2117(5) 0.3804(6) 0.043(3) Uani 1 1 d .
C27 C 0.5858(14) 0.2482(6) 0.4368(8) 0.091(6) Uani 1 1 d .
H27 H 0.5674 0.2849 0.4268 0.109 Uiso 1 1 calc R
C28 C 0.5900(17) 0.2252(7) 0.5108(8) 0.113(7) Uani 1 1 d .
H28 H 0.5741 0.2477 0.5508 0.135 Uiso 1 1 calc R
C29 C 0.6155(11) 0.1729(6) 0.5251(7) 0.063(4) Uani 1 1 d .
H29 H 0.6164 0.1582 0.5736 0.075 Uiso 1 1 calc R
C30 C 0.6406(8) 0.1414(5) 0.4653(6) 0.041(3) Uani 1 1 d .
H30 H 0.6583 0.1046 0.4746 0.049 Uiso 1 1 calc R
C31 C 0.9277(8) 0.0777(4) 0.1521(5) 0.034(2) Uani 1 1 d .
H31A H 0.9977 0.0700 0.1347 0.041 Uiso 1 1 calc R
H31B H 0.8913 0.1044 0.1178 0.041 Uiso 1 1 calc R
C32 C 0.8617(8) 0.0248(4) 0.1505(5) 0.032(2) Uani 1 1 d .
C33 C 0.8703(8) -0.0109(5) 0.0927(6) 0.048(3) Uani 1 1 d .
H33 H 0.9139 -0.0030 0.0544 0.057 Uiso 1 1 calc R
C34 C 0.8113(9) -0.0602(5) 0.0925(7) 0.058(4) Uani 1 1 d .
H34 H 0.8148 -0.0859 0.0538 0.070 Uiso 1 1 calc R
C35 C 0.7497(10) -0.0697(5) 0.1492(7) 0.055(3) Uani 1 1 d .
H35 H 0.7104 -0.1023 0.1502 0.066 Uiso 1 1 calc R
C36 C 0.7445(9) -0.0311(5) 0.2060(6) 0.043(3) Uani 1 1 d .
H36 H 0.7026 -0.0386 0.2455 0.052 Uiso 1 1 calc R
C37 C 0.8933(9) 0.0960(4) 0.4565(5) 0.040(3) Uani 1 1 d .
H37A H 0.9532 0.0843 0.4920 0.047 Uiso 1 1 calc R
H37B H 0.8270 0.0850 0.4770 0.047 Uiso 1 1 calc R
C38 C 0.8953(8) 0.1575(4) 0.4502(6) 0.037(3) Uani 1 1 d .
C39 C 0.9126(11) 0.1889(5) 0.5137(7) 0.060(4) Uani 1 1 d .
H39 H 0.9244 0.1723 0.5611 0.072 Uiso 1 1 calc R
C40 C 0.9125(12) 0.2453(6) 0.5073(8) 0.079(5) Uani 1 1 d .
H40 H 0.9191 0.2673 0.5504 0.095 Uiso 1 1 calc R
C41 C 0.9023(11) 0.2695(5) 0.4351(8) 0.066(4) Uani 1 1 d .
H41 H 0.9095 0.3074 0.4287 0.079 Uiso 1 1 calc R
C42 C 0.8813(9) 0.2347(4) 0.3746(7) 0.045(3) Uani 1 1 d .
H42 H 0.8716 0.2505 0.3266 0.054 Uiso 1 1 calc R
N1 N 0.6844(7) 0.0279(3) 0.3672(4) 0.032(2) Uani 1 1 d .
N1N N 0.7604(7) 0.2340(4) 0.7495(6) 0.041(2) Uani 1 1 d .
N1S N 0.724(3) 0.3334(14) 0.9385(19) 0.120(11) Uani 0.50 1 d PU
N2 N 0.5228(6) 0.0850(3) 0.2755(4) 0.0318(19) Uani 1 1 d .
N2N N 0.5623(7) 0.1195(4) 0.7846(6) 0.049(3) Uani 1 1 d .
N3 N 0.6036(6) 0.1970(3) 0.2401(4) 0.0314(19) Uani 1 1 d .
N3N N 0.7640(7) 0.0433(4) 0.6323(5) 0.041(2) Uani 1 1 d .
N4 N 0.8183(6) 0.1943(3) 0.1983(4) 0.0283(18) Uani 1 1 d .
N4N N 1.0157(7) 0.1195(4) 0.6982(5) 0.040(2) Uani 1 1 d .
N5 N 0.9430(6) 0.1013(3) 0.2293(4) 0.0287(19) Uani 1 1 d .
N5N N 0.7966(8) 0.0022(4) 0.8664(5) 0.043(2) Uani 1 1 d .
N6 N 0.9000(6) 0.0679(3) 0.3842(4) 0.0293(19) Uani 1 1 d .
N6N N 0.9242(8) 0.1346(4) 0.9343(6) 0.045(2) Uani 1 1 d .
N7 N 0.6290(7) 0.0916(4) 0.1372(4) 0.037(2) Uani 1 1 d .
N8 N 0.6414(7) 0.1601(4) 0.3937(5) 0.038(2) Uani 1 1 d .
N9 N 0.7970(7) 0.0160(4) 0.2060(5) 0.039(2) Uani 1 1 d .
N10 N 0.8737(6) 0.1800(3) 0.3792(5) 0.0311(19) Uani 1 1 d .
O1N O 0.8214(6) 0.2182(3) 0.8076(4) 0.0412(18) Uani 1 1 d .
O1W O 0.742(3) 0.8359(16) 0.914(2) 0.224(18) Uani 0.50 1 d P
O2N O 0.7267(6) 0.1979(3) 0.7011(4) 0.046(2) Uani 1 1 d .
O3N O 0.7356(7) 0.2818(3) 0.7413(6) 0.074(3) Uani 1 1 d .
O4N O 0.6291(6) 0.1453(3) 0.8300(4) 0.048(2) Uani 1 1 d .
O5N O 0.5967(6) 0.0959(3) 0.7291(5) 0.051(2) Uani 1 1 d .
O6N O 0.4656(7) 0.1177(5) 0.7944(6) 0.088(3) Uani 1 1 d .
O7N O 0.7819(6) 0.0944(3) 0.6307(4) 0.0402(18) Uani 1 1 d .
O8N O 0.7679(6) 0.0193(3) 0.6967(4) 0.0434(19) Uani 1 1 d .
O9N O 0.7414(9) 0.0177(4) 0.5735(5) 0.085(3) Uani 1 1 d .
O10N O 0.9603(6) 0.1615(3) 0.7078(4) 0.0393(18) Uani 1 1 d .
O11N O 0.9890(6) 0.0745(3) 0.7280(4) 0.0437(19) Uani 1 1 d .
O12N O 1.0916(7) 0.1214(3) 0.6601(6) 0.073(3) Uani 1 1 d .
O13N O 0.7138(5) 0.0302(3) 0.8505(4) 0.0407(18) Uani 1 1 d .
O14N O 0.8861(6) 0.0223(3) 0.8497(4) 0.046(2) Uani 1 1 d .
O15N O 0.7957(7) -0.0424(4) 0.8962(7) 0.087(3) Uani 1 1 d .
O16N O 0.8238(7) 0.1256(3) 0.9284(4) 0.052(2) Uani 1 1 d .
O17N O 0.9746(6) 0.1357(3) 0.8775(4) 0.0447(19) Uani 1 1 d .
O18N O 0.9703(9) 0.1443(5) 0.9999(5) 0.101(4) Uani 1 1 d .
La1 La 0.74262(4) 0.11063(2) 0.27971(3) 0.02456(16) Uani 1 1 d .
La2 La 0.80705(4) 0.11046(2) 0.77897(3) 0.02810(17) Uani 1 1 d .

loop_
_atom_site_aniso_label
_atom_site_aniso_U_11
_atom_site_aniso_U_22
_atom_site_aniso_U_33
_atom_site_aniso_U_23
_atom_site_aniso_U_13
_atom_site_aniso_U_12
C1 0.044(6) 0.030(6) 0.021(5) -0.001(4) 0.003(5) -0.006(5)
C1S 0.083(12) 0.036(10) 0.043(10) -0.017(9) -0.010(9) 0.015(9)
C2 0.068(8) 0.023(5) 0.030(6) -0.001(5) 0.002(6) -0.004(5)
C2S 0.11(2) 0.062(18) 0.035(14) -0.025(12) 0.046(15) -0.012(16)
C3 0.076(9) 0.044(7) 0.034(6) 0.001(6) 0.006(6) -0.015(7)
C4 0.054(7) 0.045(7) 0.029(6) 0.000(5) 0.014(5) -0.012(6)
C5 0.034(6) 0.037(6) 0.022(5) -0.002(4) 0.005(4) -0.007(5)
C6 0.030(6) 0.062(7) 0.034(6) 0.003(5) 0.019(5) -0.005(5)
C7 0.018(5) 0.064(7) 0.044(7) 0.010(6) 0.013(5) 0.006(5)
C8 0.022(6) 0.057(7) 0.057(8) 0.015(6) 0.006(5) 0.013(5)
C9 0.031(6) 0.025(5) 0.038(6) 0.004(5) -0.003(5) 0.003(4)
C10 0.029(5) 0.037(6) 0.021(5) -0.003(4) 0.007(4) 0.000(5)
C11 0.050(7) 0.037(6) 0.028(6) 0.001(5) 0.010(5) 0.005(5)
C12 0.056(8) 0.047(7) 0.045(7) 0.004(6) 0.018(6) -0.008(6)
C13 0.023(5) 0.054(7) 0.039(6) 0.004(5) 0.007(5) -0.005(5)
C14 0.024(5) 0.051(7) 0.019(5) 0.001(5) 0.003(4) -0.011(5)
C15 0.021(5) 0.035(6) 0.042(6) 0.003(5) 0.002(5) -0.006(4)
C16 0.015(5) 0.043(6) 0.044(6) 0.011(5) 0.002(4) 0.003(4)
C17 0.035(6) 0.040(6) 0.047(7) 0.005(5) -0.016(5) 0.005(5)
C18 0.048(7) 0.043(6) 0.023(5) 0.007(5) -0.004(5) 0.006(5)
C19 0.024(6) 0.063(8) 0.039(6) 0.011(6) 0.002(5) -0.017(5)
C20 0.028(6) 0.046(6) 0.030(6) 0.002(5) -0.001(5) -0.009(5)
C21 0.047(7) 0.072(9) 0.034(6) 0.016(6) -0.006(5) -0.023(6)
C22 0.049(8) 0.088(10) 0.025(6) 0.004(6) -0.015(5) -0.020(7)
C23 0.052(7) 0.068(9) 0.021(5) -0.001(5) 0.010(5) -0.004(6)
C24 0.027(5) 0.039(6) 0.039(6) -0.005(5) -0.001(5) -0.001(5)
C25 0.056(8) 0.050(7) 0.028(6) 0.012(5) 0.007(5) 0.012(6)
C26 0.036(6) 0.058(8) 0.037(6) 0.007(6) 0.011(5) 0.011(6)
C27 0.142(16) 0.084(11) 0.055(9) 0.019(8) 0.052(10) 0.063(11)
C28 0.20(2) 0.097(13) 0.046(9) -0.003(9) 0.053(11) 0.066(14)
C29 0.090(11) 0.067(9) 0.034(7) 0.018(6) 0.019(7) 0.033(8)
C30 0.034(6) 0.057(7) 0.033(6) 0.003(5) 0.007(5) 0.006(5)
C31 0.021(5) 0.053(7) 0.030(6) 0.008(5) 0.012(4) 0.001(5)
C32 0.025(5) 0.046(6) 0.024(5) 0.005(5) -0.001(4) 0.007(5)
C33 0.028(6) 0.076(9) 0.039(7) -0.005(6) 0.001(5) 0.004(6)
C34 0.037(7) 0.075(9) 0.062(9) -0.038(7) 0.003(6) -0.003(7)
C35 0.043(7) 0.056(8) 0.064(9) -0.015(7) 0.003(7) -0.011(6)
C36 0.034(6) 0.055(8) 0.041(7) -0.004(6) 0.012(5) -0.001(6)
C37 0.051(7) 0.047(7) 0.019(5) 0.003(5) -0.004(5) 0.007(5)
C38 0.043(6) 0.034(6) 0.030(6) -0.005(5) -0.009(5) 0.003(5)
C39 0.097(11) 0.047(8) 0.031(6) -0.006(6) -0.017(7) 0.004(7)
C40 0.099(12) 0.078(11) 0.056(9) -0.037(8) -0.015(8) 0.015(9)
C41 0.089(11) 0.044(7) 0.057(9) -0.013(7) -0.029(8) 0.000(7)
C42 0.049(7) 0.033(6) 0.051(7) -0.001(6) 0.001(6) 0.003(5)
N1 0.040(5) 0.033(5) 0.023(4) -0.003(4) 0.001(4) 0.008(4)
N1N 0.021(5) 0.037(6) 0.065(7) 0.003(5) 0.013(5) -0.001(4)
N1S 0.126(12) 0.119(12) 0.113(12) -0.007(6) 0.001(6) 0.002(6)
N2 0.031(5) 0.041(5) 0.024(4) 0.008(4) 0.006(4) 0.001(4)
N2N 0.023(5) 0.069(7) 0.057(7) 0.023(6) 0.011(5) 0.004(5)
N3 0.029(5) 0.042(5) 0.023(4) 0.003(4) 0.002(4) 0.007(4)
N3N 0.041(6) 0.057(6) 0.025(5) -0.008(5) 0.005(4) -0.002(5)
N4 0.024(4) 0.039(5) 0.023(4) 0.005(4) 0.005(3) 0.003(4)
N4N 0.038(5) 0.036(6) 0.047(6) 0.002(4) 0.017(4) -0.005(4)
N5 0.033(5) 0.031(5) 0.020(4) 0.002(3) -0.007(3) 0.002(4)
N5N 0.046(6) 0.043(6) 0.040(6) 0.014(5) 0.008(5) 0.003(5)
N6 0.024(4) 0.038(5) 0.025(4) 0.013(4) -0.001(3) -0.001(4)
N6N 0.037(6) 0.050(6) 0.051(6) 0.014(5) 0.013(5) -0.015(5)
N7 0.048(6) 0.056(6) 0.004(4) -0.004(4) -0.010(4) -0.010(4)
N8 0.038(5) 0.048(6) 0.028(5) 0.011(4) 0.005(4) 0.011(4)
N9 0.028(5) 0.052(6) 0.039(5) 0.001(4) 0.010(4) -0.008(4)
N10 0.034(5) 0.028(5) 0.032(5) -0.003(4) 0.008(4) 0.004(4)
O1N 0.031(4) 0.046(5) 0.045(5) -0.009(4) -0.005(4) -0.001(3)
O1W 0.18(4) 0.23(4) 0.28(5) -0.05(4) 0.10(3) -0.03(3)
O2N 0.039(5) 0.052(5) 0.048(5) 0.008(4) 0.006(4) -0.005(4)
O3N 0.054(6) 0.031(5) 0.136(9) 0.004(5) 0.001(6) 0.009(4)
O4N 0.039(5) 0.077(6) 0.029(4) -0.002(4) 0.004(4) -0.004(4)
O5N 0.046(5) 0.060(5) 0.047(5) -0.018(4) 0.003(4) -0.008(4)
O6N 0.041(6) 0.134(10) 0.091(8) 0.004(7) 0.019(5) -0.003(6)
O7N 0.062(5) 0.035(4) 0.024(4) -0.004(3) 0.010(4) -0.001(4)
O8N 0.045(5) 0.045(5) 0.042(5) 0.002(4) 0.006(4) -0.002(4)
O9N 0.145(10) 0.070(6) 0.039(5) -0.025(5) 0.000(6) -0.038(6)
O10N 0.042(4) 0.032(4) 0.047(5) -0.003(4) 0.017(4) -0.004(3)
O11N 0.039(4) 0.039(4) 0.055(5) 0.007(4) 0.019(4) 0.005(4)
O12N 0.060(6) 0.059(6) 0.111(8) 0.008(5) 0.065(6) -0.002(4)
O13N 0.020(4) 0.055(5) 0.047(5) 0.011(4) 0.008(3) 0.002(3)
O14N 0.038(5) 0.047(5) 0.055(5) 0.009(4) 0.015(4) -0.002(4)
O15N 0.063(6) 0.063(6) 0.138(10) 0.050(6) 0.030(6) -0.003(5)
O16N 0.046(5) 0.068(6) 0.044(5) 0.003(4) 0.016(4) -0.009(4)
O17N 0.029(4) 0.061(5) 0.043(5) 0.003(4) -0.004(4) -0.012(4)
O18N 0.116(9) 0.154(10) 0.028(5) 0.023(6) -0.025(5) -0.072(8)
La1 0.0226(3) 0.0310(3) 0.0205(3) 0.0021(3) 0.0039(2) 0.0014(3)
La2 0.0266(3) 0.0333(3) 0.0248(3) -0.0010(3) 0.0046(2) -0.0014(3)

loop_
_atom_type_symbol
_atom_type_description
_atom_type_scat_dispersion_real
_atom_type_scat_dispersion_imag
_atom_type_scat_source
C C 0.0033 0.0016 'International Tables Vol C Tables 4.2.6.8 and 6.1.1.4'
H H 0.0000 0.0000 'International Tables Vol C Tables 4.2.6.8 and 6.1.1.4'
N N 0.0061 0.0033 'International Tables Vol C Tables 4.2.6.8 and 6.1.1.4'
O O 0.0106 0.0060 'International Tables Vol C Tables 4.2.6.8 and 6.1.1.4'
La La -0.2871 2.4523 'International Tables Vol C Tables 4.2.6.8 and 6.1.1.4'

loop_
_geom_angle_atom_site_label_1
_geom_angle_atom_site_label_2
_geom_angle_atom_site_label_3
_geom_angle
N1 C1 C2 122.4(10)
N1 C1 C18 117.6(9)
C2 C1 C18 119.9(10)
N1S C1S C2S 158(4)
C1 C2 C3 119.0(11)
C1 C2 H2 120.5
C3 C2 H2 120.5
C1S C2S H2S1 109.5
C1S C2S H2S2 109.5
H2S1 C2S H2S2 109.5
C1S C2S H2S3 109.5
H2S1 C2S H2S3 109.5
H2S2 C2S H2S3 109.5
C4 C3 C2 119.5(11)
C4 C3 H3 120.2
C2 C3 H3 120.2
C3 C4 C5 119.3(11)
C3 C4 H4 120.4
C5 C4 H4 120.4
N1 C5 C4 121.6(10)
N1 C5 C6 117.5(9)
C4 C5 C6 120.8(10)
C5 C6 N2 114.2(8)
C5 C6 H6A 108.7
N2 C6 H6A 108.7
C5 C6 H6B 108.7
N2 C6 H6B 108.7
H6A C6 H6B 107.6
N2 C7 C8 115.0(8)
N2 C7 H7A 108.5
C8 C7 H7A 108.5
N2 C7 H7B 108.5
C8 C7 H7B 108.5
H7A C7 H7B 107.5
N3 C8 C7 112.4(8)
N3 C8 H8A 109.1
C7 C8 H8A 109.1
N3 C8 H8B 109.1
C7 C8 H8B 109.1
H8A C8 H8B 107.9
N3 C9 C10 113.1(8)
N3 C9 H9A 109.0
C10 C9 H9A 109.0
N3 C9 H9B 109.0
C10 C9 H9B 109.0
H9A C9 H9B 107.8
C11 C10 N4 122.9(9)
C11 C10 C9 122.1(9)
N4 C10 C9 115.0(8)
C10 C11 C12 119.8(10)
C10 C11 H11 120.1
C12 C11 H11 120.1
C13 C12 C11 117.6(10)
C13 C12 H12 121.2
C11 C12 H12 121.2
C12 C13 C14 120.3(10)
C12 C13 H13 119.8
C14 C13 H13 119.8
N4 C14 C13 122.8(10)
N4 C14 C15 119.0(8)
C13 C14 C15 118.2(9)
N5 C15 C14 113.1(8)
N5 C15 H15A 108.9
C14 C15 H15A 108.9
N5 C15 H15B 108.9
C14 C15 H15B 108.9
H15A C15 H15B 107.8
N5 C16 C17 110.5(8)
N5 C16 H16A 109.5
C17 C16 H16A 109.5
N5 C16 H16B 109.5
C17 C16 H16B 109.5
H16A C16 H16B 108.1
N6 C17 C16 113.8(8)
N6 C17 H17A 108.8
C16 C17 H17A 108.8
N6 C17 H17B 108.8
C16 C17 H17B 108.8
H17A C17 H17B 107.7
N6 C18 C1 115.0(8)
N6 C18 H18A 108.5
C1 C18 H18A 108.5
N6 C18 H18B 108.5
C1 C18 H18B 108.5
H18A C18 H18B 107.5
C20 C19 N2 112.8(8)
C20 C19 H19A 109.0
N2 C19 H19A 109.0
C20 C19 H19B 109.0
N2 C19 H19B 109.0
H19A C19 H19B 107.8
N7 C20 C21 119.2(10)
N7 C20 C19 120.8(9)
C21 C20 C19 119.9(9)
C22 C21 C20 119.4(10)
C22 C21 H21 120.3
C20 C21 H21 120.3
C23 C22 C21 119.8(10)
C23 C22 H22 120.1
C21 C22 H22 120.1
C22 C23 C24 117.7(10)
C22 C23 H23 121.1
C24 C23 H23 121.1
N7 C24 C23 122.7(10)
N7 C24 H24 118.6
C23 C24 H24 118.6
N3 C25 C26 115.8(9)
N3 C25 H25A 108.3
C26 C25 H25A 108.3
N3 C25 H25B 108.3
C26 C25 H25B 108.3
H25A C25 H25B 107.4
N8 C26 C27 123.5(11)
N8 C26 C25 121.7(10)
C27 C26 C25 114.7(11)
C26 C27 C28 115.0(13)
C26 C27 H27 122.5
C28 C27 H27 122.5
C29 C28 C27 122.5(13)
C29 C28 H28 118.8
C27 C28 H28 118.8
C28 C29 C30 117.1(12)
C28 C29 H29 121.5
C30 C29 H29 121.5
N8 C30 C29 124.5(11)
N8 C30 H30 117.8
C29 C30 H30 117.8
N5 C31 C32 111.3(8)
N5 C31 H31A 109.4
C32 C31 H31A 109.4
N5 C31 H31B 109.4
C32 C31 H31B 109.4
H31A C31 H31B 108.0
N9 C32 C33 123.2(10)
N9 C32 C31 118.8(9)
C33 C32 C31 118.0(10)
C32 C33 C34 117.8(11)
C32 C33 H33 121.1
C34 C33 H33 121.1
C35 C34 C33 118.8(11)
C35 C34 H34 120.6
C33 C34 H34 120.6
C34 C35 C36 120.1(12)
C34 C35 H35 119.9
C36 C35 H35 119.9
N9 C36 C35 121.9(11)
N9 C36 H36 119.1
C35 C36 H36 119.1
N6 C37 C38 113.3(8)
N6 C37 H37A 108.9
C38 C37 H37A 108.9
N6 C37 H37B 108.9
C38 C37 H37B 108.9
H37A C37 H37B 107.7
C39 C38 N10 122.5(10)
C39 C38 C37 119.8(10)
N10 C38 C37 117.6(8)
C38 C39 C40 119.3(12)
C38 C39 H39 120.4
C40 C39 H39 120.4
C39 C40 C41 119.6(12)
C39 C40 H40 120.2
C41 C40 H40 120.2
C42 C41 C40 116.8(12)
C42 C41 H41 121.6
C40 C41 H41 121.6
N10 C42 C41 125.0(11)
N10 C42 H42 117.5
C41 C42 H42 117.5
C5 N1 C1 118.0(9)
C5 N1 La1 122.6(6)
C1 N1 La1 118.9(7)
O3N N1N O2N 121.3(10)
O3N N1N O1N 120.7(10)
O2N N1N O1N 118.0(9)
C7 N2 C6 106.2(8)
C7 N2 C19 113.8(8)
C6 N2 C19 105.6(8)
C7 N2 La1 112.6(6)
C6 N2 La1 112.3(6)
C19 N2 La1 106.3(6)
O6N N2N O5N 120.6(11)
O6N N2N O4N 121.2(11)
O5N N2N O4N 118.2(9)
O6N N2N La2 171.3(8)
O5N N2N La2 61.5(5)
O4N N2N La2 57.4(5)
C25 N3 C9 106.1(8)
C25 N3 C8 110.1(9)
C9 N3 C8 105.8(7)
C25 N3 La1 108.9(6)
C9 N3 La1 112.2(6)
C8 N3 La1 113.4(6)
O9N N3N O7N 120.4(9)
O9N N3N O8N 121.2(10)
O7N N3N O8N 118.4(8)
C14 N4 C10 116.6(8)
C14 N4 La1 119.4(6)
C10 N4 La1 120.7(6)
O12N N4N O10N 120.9(9)
O12N N4N O11N 120.9(9)
O10N N4N O11N 118.1(8)
C31 N5 C16 107.1(8)
C31 N5 C15 107.2(7)
C16 N5 C15 107.2(7)
C31 N5 La1 107.2(5)
C16 N5 La1 113.7(6)
C15 N5 La1 113.9(6)
O15N N5N O13N 123.2(10)
O15N N5N O14N 119.3(10)
O13N N5N O14N 117.5(9)
O15N N5N La2 174.9(9)
O13N N5N La2 59.5(5)
O14N N5N La2 58.3(5)
C37 N6 C17 109.4(8)
C37 N6 C18 110.9(8)
C17 N6 C18 108.0(8)
C37 N6 La1 108.3(6)
C17 N6 La1 113.0(6)
C18 N6 La1 107.2(5)
O17N N6N O16N 120.9(10)
O17N N6N O18N 121.5(10)
O16N N6N O18N 117.6(10)
O17N N6N La2 60.3(5)
O16N N6N La2 60.6(5)
O18N N6N La2 178.2(8)
C24 N7 C20 121.2(8)
C24 N7 La1 123.5(7)
C20 N7 La1 115.3(6)
C26 N8 C30 117.3(10)
C26 N8 La1 114.9(7)
C30 N8 La1 126.2(7)
C36 N9 C32 118.1(10)
C36 N9 La1 125.2(7)
C32 N9 La1 113.9(7)
C42 N10 C38 116.4(9)
C42 N10 La1 126.3(7)
C38 N10 La1 112.5(6)
N1N O1N La2 96.7(6)
N1N O2N La2 96.7(6)
N2N O4N La2 98.5(6)
N2N O5N La2 94.5(6)
N3N O7N La2 97.2(5)
N3N O8N La2 95.8(6)
N4N O10N La2 96.7(5)
N4N O11N La2 97.3(5)
N5N O13N La2 96.7(6)
N5N O14N La2 97.3(6)
N6N O16N La2 95.0(6)
N6N O17N La2 95.8(6)
N1 La1 N4 175.1(2)
N1 La1 N5 115.7(2)
N4 La1 N5 60.8(2)
N1 La1 N9 75.2(2)
N4 La1 N9 104.8(3)
N5 La1 N9 60.2(2)
N1 La1 N8 74.5(2)
N4 La1 N8 105.8(2)
N5 La1 N8 140.4(2)
N9 La1 N8 149.3(3)
N1 La1 N3 121.1(2)
N4 La1 N3 62.6(2)
N5 La1 N3 123.2(2)
N9 La1 N3 133.4(2)
N8 La1 N3 62.4(2)
N1 La1 N6 62.9(2)
N4 La1 N6 112.1(2)
N5 La1 N6 65.1(2)
N9 La1 N6 79.3(2)
N8 La1 N6 90.9(2)
N3 La1 N6 147.2(2)
N1 La1 N2 62.0(2)
N4 La1 N2 122.8(2)
N5 La1 N2 153.0(2)
N9 La1 N2 95.0(2)
N8 La1 N2 66.5(2)
N3 La1 N2 64.9(2)
N6 La1 N2 124.2(2)
N1 La1 N7 104.9(2)
N4 La1 N7 79.3(2)
N5 La1 N7 95.0(2)
N9 La1 N7 64.1(3)
N8 La1 N7 120.3(3)
N3 La1 N7 69.4(2)
N6 La1 N7 143.4(3)
N2 La1 N7 62.3(2)
N1 La1 N10 104.8(2)
N4 La1 N10 71.3(2)
N5 La1 N10 76.4(2)
N9 La1 N10 129.5(2)
N8 La1 N10 64.0(2)
N3 La1 N10 91.0(2)
N6 La1 N10 58.5(2)
N2 La1 N10 130.5(2)
N7 La1 N10 149.9(2)
O4N La2 O14N 112.9(2)
O4N La2 O7N 111.7(2)
O14N La2 O7N 111.0(2)
O4N La2 O13N 69.2(2)
O14N La2 O13N 48.3(2)
O7N La2 O13N 110.7(2)
O4N La2 O17N 109.6(2)
O14N La2 O17N 68.9(2)
O7N La2 O17N 134.1(2)
O13N La2 O17N 101.9(2)
O4N La2 O16N 66.2(2)
O14N La2 O16N 69.3(2)
O7N La2 O16N 177.6(2)
O13N La2 O16N 67.7(2)
O17N La2 O16N 48.3(2)
O4N La2 O1N 70.2(2)
O14N La2 O1N 133.9(2)
O7N La2 O1N 109.4(2)
O13N La2 O1N 130.7(2)
O17N La2 O1N 67.4(2)
O16N La2 O1N 71.2(2)
O4N La2 O11N 179.5(2)
O14N La2 O11N 66.7(2)
O7N La2 O11N 68.7(2)
O13N La2 O11N 110.4(2)
O17N La2 O11N 70.1(2)
O16N La2 O11N 113.3(2)
O1N La2 O11N 110.0(2)
O4N La2 O8N 110.0(2)
O14N La2 O8N 68.0(2)
O7N La2 O8N 48.5(2)
O13N La2 O8N 65.7(2)
O17N La2 O8N 129.8(2)
O16N La2 O8N 130.6(2)
O1N La2 O8N 157.3(2)
O11N La2 O8N 70.1(2)
O4N La2 O2N 68.6(2)
O14N La2 O2N 177.5(2)
O7N La2 O2N 66.5(2)
O13N La2 O2N 132.1(2)
O17N La2 O2N 112.8(2)
O16N La2 O2N 113.2(3)
O1N La2 O2N 48.3(2)
O11N La2 O2N 111.8(2)
O8N La2 O2N 109.7(2)
O4N La2 O10N 132.7(2)
O14N La2 O10N 110.4(2)
O7N La2 O10N 67.8(2)
O13N La2 O10N 157.8(2)
O17N La2 O10N 69.9(2)
O16N La2 O10N 114.4(2)
O1N La2 O10N 66.5(2)
O11N La2 O10N 47.6(2)
O8N La2 O10N 103.0(2)
O2N La2 O10N 68.9(2)
O4N La2 O5N 47.9(2)
O14N La2 O5N 110.9(2)
O7N La2 O5N 68.8(2)
O13N La2 O5N 66.7(2)
O17N La2 O5N 156.6(2)
O16N La2 O5N 108.8(3)
O1N La2 O5N 103.6(2)
O11N La2 O5N 132.4(2)
O8N La2 O5N 66.0(2)
O2N La2 O5N 68.5(2)
O10N La2 O5N 128.0(2)

loop_
_geom_bond_atom_site_label_1
_geom_bond_atom_site_label_2
_geom_bond_distance
C1 N1 1.364(12)
C1 C2 1.372(13)
C1 C18 1.499(14)
C1S N1S 0.99(3)
C1S C2S 1.16(3)
C2 C3 1.385(16)
C2 H2 0.9300
C2S H2S1 0.9600
C2S H2S2 0.9600
C2S H2S3 0.9600
C3 C4 1.376(16)
C3 H3 0.9300
C4 C5 1.386(13)
C4 H4 0.9300
C5 N1 1.361(12)
C5 C6 1.472(14)
C6 N2 1.485(12)
C6 H6A 0.9700
C6 H6B 0.9700
C7 N2 1.464(13)
C7 C8 1.506(14)
C7 H7A 0.9700
C7 H7B 0.9700
C8 N3 1.504(12)
C8 H8A 0.9700
C8 H8B 0.9700
C9 N3 1.483(12)
C9 C10 1.501(13)
C9 H9A 0.9700
C9 H9B 0.9700
C10 C11 1.363(13)
C10 N4 1.365(12)
C11 C12 1.400(15)
C11 H11 0.9300
C12 C13 1.369(15)
C12 H12 0.9300
C13 C14 1.375(14)
C13 H13 0.9300
C14 N4 1.355(11)
C14 C15 1.497(13)
C15 N5 1.490(11)
C15 H15A 0.9700
C15 H15B 0.9700
C16 N5 1.488(11)
C16 C17 1.540(14)
C16 H16A 0.9700
C16 H16B 0.9700
C17 N6 1.467(13)
C17 H17A 0.9700
C17 H17B 0.9700
C18 N6 1.494(12)
C18 H18A 0.9700
C18 H18B 0.9700
C19 C20 1.491(14)
C19 N2 1.494(13)
C19 H19A 0.9700
C19 H19B 0.9700
C20 N7 1.324(12)
C20 C21 1.386(14)
C21 C22 1.380(15)
C21 H21 0.9300
C22 C23 1.343(15)
C22 H22 0.9300
C23 C24 1.384(14)
C23 H23 0.9300
C24 N7 1.294(12)
C24 H24 0.9300
C25 N3 1.462(13)
C25 C26 1.494(14)
C25 H25A 0.9700
C25 H25B 0.9700
C26 N8 1.319(13)
C26 C27 1.396(17)
C27 C28 1.422(19)
C27 H27 0.9300
C28 C29 1.324(18)
C28 H28 0.9300
C29 C30 1.365(15)
C29 H29 0.9300
C30 N8 1.348(13)
C30 H30 0.9300
C31 N5 1.479(12)
C31 C32 1.521(14)
C31 H31A 0.9700
C31 H31B 0.9700
C32 N9 1.347(13)
C32 C33 1.354(14)
C33 C34 1.402(16)
C33 H33 0.9300
C34 C35 1.342(17)
C34 H34 0.9300
C35 C36 1.380(15)
C35 H35 0.9300
C36 N9 1.314(13)
C36 H36 0.9300
C37 N6 1.462(12)
C37 C38 1.493(14)
C37 H37A 0.9700
C37 H37B 0.9700
C38 C39 1.359(14)
C38 N10 1.373(12)
C39 C40 1.371(18)
C39 H39 0.9300
C40 C41 1.401(19)
C40 H40 0.9300
C41 C42 1.370(15)
C41 H41 0.9300
C42 N10 1.331(12)
C42 H42 0.9300
N1 La1 2.677(8)
N1N O3N 1.201(11)
N1N O2N 1.267(11)
N1N O1N 1.277(11)
N2 La1 2.800(8)
N2N O6N 1.233(12)
N2N O5N 1.251(12)
N2N O4N 1.265(12)
N2N La2 3.066(9)
N3 La1 2.761(8)
N3N O9N 1.221(11)
N3N O7N 1.260(11)
N3N O8N 1.279(11)
N4 La1 2.710(8)
N4N O12N 1.215(11)
N4N O10N 1.250(10)
N4N O11N 1.269(10)
N5 La1 2.739(8)
N5N O15N 1.203(11)
N5N O13N 1.243(10)
N5N O14N 1.277(11)
N5N La2 3.057(9)
N6 La1 2.763(7)
N6N O17N 1.237(11)
N6N O16N 1.263(11)
N6N O18N 1.267(12)
N6N La2 3.043(10)
N7 La1 2.810(7)
N8 La1 2.758(9)
N9 La1 2.757(9)
N10 La1 2.835(8)
O1N La2 2.662(7)
O2N La2 2.669(8)
O4N La2 2.613(8)
O5N La2 2.703(8)
O7N La2 2.645(7)
O8N La2 2.666(7)
O10N La2 2.688(7)
O11N La2 2.665(7)
O13N La2 2.651(7)
O14N La2 2.620(7)
O16N La2 2.661(8)
O17N La2 2.658(7)

loop_
_geom_torsion_atom_site_label_1
_geom_torsion_atom_site_label_2
_geom_torsion_atom_site_label_3
_geom_torsion_atom_site_label_4
_geom_torsion
N1 C1 C2 C3 -0.3(15)
C18 C1 C2 C3 -178.4(9)
C1 C2 C3 C4 2.1(16)
C2 C3 C4 C5 -4.2(16)
C3 C4 C5 N1 4.7(15)
C3 C4 C5 C6 -172.6(10)
N1 C5 C6 N2 35.4(13)
C4 C5 C6 N2 -147.2(9)
N2 C7 C8 N3 -55.6(13)
N3 C9 C10 C11 -135.2(9)
N3 C9 C10 N4 45.3(11)
N4 C10 C11 C12 1.6(15)
C9 C10 C11 C12 -177.9(9)
C10 C11 C12 C13 1.0(15)
C11 C12 C13 C14 -2.7(16)
C12 C13 C14 N4 1.8(16)
C12 C13 C14 C15 -175.1(10)
N4 C14 C15 N5 12.7(13)
C13 C14 C15 N5 -170.2(9)
N5 C16 C17 N6 57.3(11)
N1 C1 C18 N6 29.3(12)
C2 C1 C18 N6 -152.6(9)
N2 C19 C20 N7 42.2(14)
N2 C19 C20 C21 -141.1(10)
N7 C20 C21 C22 -1.8(18)
C19 C20 C21 C22 -178.5(12)
C20 C21 C22 C23 3(2)
C21 C22 C23 C24 -2.8(19)
C22 C23 C24 N7 1.9(17)
N3 C25 C26 N8 19.9(16)
N3 C25 C26 C27 -163.2(12)
N8 C26 C27 C28 -3(2)
C25 C26 C27 C28 -179.4(15)
C26 C27 C28 C29 0(3)
C27 C28 C29 C30 1(3)
C28 C29 C30 N8 0(2)
N5 C31 C32 N9 22.1(12)
N5 C31 C32 C33 -158.5(9)
N9 C32 C33 C34 -2.1(16)
C31 C32 C33 C34 178.5(9)
C32 C33 C34 C35 -0.1(17)
C33 C34 C35 C36 0.5(19)
C34 C35 C36 N9 1.3(19)
N6 C37 C38 C39 -166.1(11)
N6 C37 C38 N10 17.3(14)
N10 C38 C39 C40 -2(2)
C37 C38 C39 C40 -178.9(13)
C38 C39 C40 C41 -5(2)
C39 C40 C41 C42 7(2)
C40 C41 C42 N10 -2(2)
C4 C5 N1 C1 -2.9(13)
C6 C5 N1 C1 174.5(9)
C4 C5 N1 La1 168.9(7)
C6 C5 N1 La1 -13.7(11)
C2 C1 N1 C5 0.7(14)
C18 C1 N1 C5 178.8(8)
C2 C1 N1 La1 -171.4(7)
C18 C1 N1 La1 6.7(11)
C8 C7 N2 C6 162.9(9)
C8 C7 N2 C19 -81.5(11)
C8 C7 N2 La1 39.6(11)
C5 C6 N2 C7 -161.3(9)
C5 C6 N2 C19 77.6(11)
C5 C6 N2 La1 -37.8(10)
C20 C19 N2 C7 71.5(11)
C20 C19 N2 C6 -172.5(9)
C20 C19 N2 La1 -53.0(9)
C26 C25 N3 C9 -162.4(9)
C26 C25 N3 C8 83.5(11)
C26 C25 N3 La1 -41.5(11)
C10 C9 N3 C25 75.8(10)
C10 C9 N3 C8 -167.2(8)
C10 C9 N3 La1 -43.1(9)
C7 C8 N3 C25 -81.4(11)
C7 C8 N3 C9 164.4(9)
C7 C8 N3 La1 41.0(11)
C13 C14 N4 C10 0.8(13)
C15 C14 N4 C10 177.7(9)
C13 C14 N4 La1 -158.6(8)
C15 C14 N4 La1 18.3(11)
C11 C10 N4 C14 -2.5(13)
C9 C10 N4 C14 177.0(8)
C11 C10 N4 La1 156.6(7)
C9 C10 N4 La1 -23.9(10)
C32 C31 N5 C16 69.7(10)
C32 C31 N5 C15 -175.4(7)
C32 C31 N5 La1 -52.7(8)
C17 C16 N5 C31 -162.1(8)
C17 C16 N5 C15 83.0(10)
C17 C16 N5 La1 -43.9(9)
C14 C15 N5 C31 82.3(10)
C14 C15 N5 C16 -163.0(8)
C14 C15 N5 La1 -36.2(10)
C38 C37 N6 C17 71.2(11)
C38 C37 N6 C18 -169.7(8)
C38 C37 N6 La1 -52.3(10)
C16 C17 N6 C37 -160.7(8)
C16 C17 N6 C18 78.4(10)
C16 C17 N6 La1 -40.0(10)
C1 C18 N6 C37 71.5(10)
C1 C18 N6 C17 -168.6(8)
C1 C18 N6 La1 -46.6(9)
C23 C24 N7 C20 -0.8(17)
C23 C24 N7 La1 -177.6(8)
C21 C20 N7 C24 0.8(17)
C19 C20 N7 C24 177.5(10)
C21 C20 N7 La1 177.8(8)
C19 C20 N7 La1 -5.5(13)
C27 C26 N8 C30 4.1(18)
C25 C26 N8 C30 -179.2(10)
C27 C26 N8 La1 -162.4(11)
C25 C26 N8 La1 14.2(13)
C29 C30 N8 C26 -3.1(17)
C29 C30 N8 La1 161.8(10)
C35 C36 N9 C32 -3.4(16)
C35 C36 N9 La1 156.5(9)
C33 C32 N9 C36 3.9(15)
C31 C32 N9 C36 -176.7(9)
C33 C32 N9 La1 -158.2(8)
C31 C32 N9 La1 21.2(11)
C41 C42 N10 C38 -4.2(17)
C41 C42 N10 La1 149.2(10)
C39 C38 N10 C42 6.7(16)
C37 C38 N10 C42 -176.8(10)
C39 C38 N10 La1 -150.3(10)
C37 C38 N10 La1 26.2(11)
O3N N1N O1N La2 174.1(9)
O2N N1N O1N La2 -5.7(9)
O3N N1N O2N La2 -174.1(9)
O1N N1N O2N La2 5.6(9)
O6N N2N O4N La2 169.9(10)
O5N N2N O4N La2 -10.4(10)
O6N N2N O5N La2 -170.3(10)
O4N N2N O5N La2 9.9(10)
O9N N3N O7N La2 176.1(9)
O8N N3N O7N La2 -2.5(9)
O9N N3N O8N La2 -176.1(10)
O7N N3N O8N La2 2.4(9)
O12N N4N O10N La2 172.6(10)
O11N N4N O10N La2 -6.0(10)
O12N N4N O11N La2 -172.6(10)
O10N N4N O11N La2 6.0(10)
O15N N5N O13N La2 -174.8(11)
O14N N5N O13N La2 4.9(10)
O15N N5N O14N La2 174.8(10)
O13N N5N O14N La2 -5.0(10)
O17N N6N O16N La2 2.5(11)
O18N N6N O16N La2 -179.7(9)
O16N N6N O17N La2 -2.5(11)
O18N N6N O17N La2 179.8(10)
C5 N1 La1 N4 161(2)
C1 N1 La1 N4 -28(3)
C5 N1 La1 N5 -154.6(7)
C1 N1 La1 N5 17.2(7)
C5 N1 La1 N9 -108.8(7)
C1 N1 La1 N9 62.9(7)
C5 N1 La1 N8 66.5(7)
C1 N1 La1 N8 -121.8(7)
C5 N1 La1 N3 23.3(8)
C1 N1 La1 N3 -165.0(6)
C5 N1 La1 N6 165.8(8)
C1 N1 La1 N6 -22.5(6)
C5 N1 La1 N2 -4.7(7)
C1 N1 La1 N2 167.0(7)
C5 N1 La1 N7 -51.3(7)
C1 N1 La1 N7 120.4(7)
C5 N1 La1 N10 123.6(7)
C1 N1 La1 N10 -64.7(7)
C14 N4 La1 N1 20(3)
C10 N4 La1 N1 -138(3)
C14 N4 La1 N5 -26.4(6)
C10 N4 La1 N5 175.1(7)
C14 N4 La1 N9 -69.0(7)
C10 N4 La1 N9 132.5(7)
C14 N4 La1 N8 113.0(7)
C10 N4 La1 N8 -45.5(7)
C14 N4 La1 N3 159.5(7)
C10 N4 La1 N3 1.0(6)
C14 N4 La1 N6 15.3(7)
C10 N4 La1 N6 -143.2(6)
C14 N4 La1 N2 -175.1(6)
C10 N4 La1 N2 26.4(8)
C14 N4 La1 N7 -128.3(7)
C10 N4 La1 N7 73.2(7)
C14 N4 La1 N10 58.2(7)
C10 N4 La1 N10 -100.3(7)
C31 N5 La1 N1 96.7(6)
C16 N5 La1 N1 -21.4(7)
C15 N5 La1 N1 -144.8(6)
C31 N5 La1 N4 -87.2(6)
C16 N5 La1 N4 154.6(7)
C15 N5 La1 N4 31.2(6)
C31 N5 La1 N9 43.8(6)
C16 N5 La1 N9 -74.4(6)
C15 N5 La1 N9 162.3(7)
C31 N5 La1 N8 -166.6(5)
C16 N5 La1 N8 75.2(7)
C15 N5 La1 N8 -48.1(7)
C31 N5 La1 N3 -81.0(6)
C16 N5 La1 N3 160.8(6)
C15 N5 La1 N3 37.5(7)
C31 N5 La1 N6 135.5(6)
C16 N5 La1 N6 17.3(6)
C15 N5 La1 N6 -106.0(6)
C31 N5 La1 N2 18.5(8)
C16 N5 La1 N2 -99.7(7)
C15 N5 La1 N2 137.0(6)
C31 N5 La1 N7 -12.4(6)
C16 N5 La1 N7 -130.6(6)
C15 N5 La1 N7 106.0(6)
C31 N5 La1 N10 -163.1(6)
C16 N5 La1 N10 78.7(6)
C15 N5 La1 N10 -44.7(6)
C36 N9 La1 N1 32.6(8)
C32 N9 La1 N1 -166.7(7)
C36 N9 La1 N4 -152.5(8)
C32 N9 La1 N4 8.2(7)
C36 N9 La1 N5 164.5(9)
C32 N9 La1 N5 -34.8(6)
C36 N9 La1 N8 23.7(11)
C32 N9 La1 N8 -175.6(6)
C36 N9 La1 N3 -86.4(9)
C32 N9 La1 N3 74.3(7)
C36 N9 La1 N6 97.2(9)
C32 N9 La1 N6 -102.1(7)
C36 N9 La1 N2 -26.7(9)
C32 N9 La1 N2 134.0(7)
C36 N9 La1 N7 -82.5(9)
C32 N9 La1 N7 78.2(7)
C36 N9 La1 N10 129.8(8)
C32 N9 La1 N10 -69.5(7)
C26 N8 La1 N1 -163.7(8)
C30 N8 La1 N1 31.1(8)
C26 N8 La1 N4 21.5(8)
C30 N8 La1 N4 -143.8(8)
C26 N8 La1 N5 84.6(8)
C30 N8 La1 N5 -80.6(9)
C26 N8 La1 N9 -154.8(7)
C30 N8 La1 N9 40.0(11)
C26 N8 La1 N3 -25.1(7)
C30 N8 La1 N3 169.7(9)
C26 N8 La1 N6 134.8(8)
C30 N8 La1 N6 -30.4(9)
C26 N8 La1 N2 -97.9(8)
C30 N8 La1 N2 96.9(9)
C26 N8 La1 N7 -65.2(8)
C30 N8 La1 N7 129.6(8)
C26 N8 La1 N10 80.8(8)
C30 N8 La1 N10 -84.4(9)
C25 N3 La1 N1 80.9(7)
C9 N3 La1 N1 -161.9(6)
C8 N3 La1 N1 -42.1(7)
C25 N3 La1 N4 -95.4(7)
C9 N3 La1 N4 21.8(6)
C8 N3 La1 N4 141.6(7)
C25 N3 La1 N5 -101.5(7)
C9 N3 La1 N5 15.7(7)
C8 N3 La1 N5 135.5(6)
C25 N3 La1 N9 -180.0(6)
C9 N3 La1 N9 -62.8(7)
C8 N3 La1 N9 57.0(8)
C25 N3 La1 N8 32.7(6)
C9 N3 La1 N8 149.9(7)
C8 N3 La1 N8 -90.3(7)
C25 N3 La1 N6 -6.5(9)
C9 N3 La1 N6 110.7(6)
C8 N3 La1 N6 -129.5(7)
C25 N3 La1 N2 108.1(7)
C9 N3 La1 N2 -134.7(6)
C8 N3 La1 N2 -14.9(6)
C25 N3 La1 N7 176.3(7)
C9 N3 La1 N7 -66.5(6)
C8 N3 La1 N7 53.3(7)
C25 N3 La1 N10 -27.1(7)
C9 N3 La1 N10 90.1(6)
C8 N3 La1 N10 -150.1(7)
C37 N6 La1 N1 -86.1(6)
C17 N6 La1 N1 152.5(7)
C18 N6 La1 N1 33.6(6)
C37 N6 La1 N4 93.4(6)
C17 N6 La1 N4 -28.0(7)
C18 N6 La1 N4 -146.9(6)
C37 N6 La1 N5 133.2(7)
C17 N6 La1 N5 11.8(6)
C18 N6 La1 N5 -107.1(6)
C37 N6 La1 N9 -164.8(6)
C17 N6 La1 N9 73.8(7)
C18 N6 La1 N9 -45.1(6)
C37 N6 La1 N8 -14.1(6)
C17 N6 La1 N8 -135.5(7)
C18 N6 La1 N8 105.6(6)
C37 N6 La1 N3 20.0(8)
C17 N6 La1 N3 -101.4(7)
C18 N6 La1 N3 139.7(6)
C37 N6 La1 N2 -76.0(7)
C17 N6 La1 N2 162.6(6)
C18 N6 La1 N2 43.7(7)
C37 N6 La1 N7 -164.4(6)
C17 N6 La1 N7 74.2(8)
C18 N6 La1 N7 -44.6(8)
C37 N6 La1 N10 44.3(6)
C17 N6 La1 N10 -77.1(7)
C18 N6 La1 N10 164.1(7)
C7 N2 La1 N1 141.4(7)
C6 N2 La1 N1 21.6(6)
C19 N2 La1 N1 -93.3(6)
C7 N2 La1 N4 -37.1(7)
C6 N2 La1 N4 -156.9(6)
C19 N2 La1 N4 88.1(6)
C7 N2 La1 N5 -126.5(7)
C6 N2 La1 N5 113.7(7)
C19 N2 La1 N5 -1.2(9)
C7 N2 La1 N9 -148.3(6)
C6 N2 La1 N9 91.9(7)
C19 N2 La1 N9 -23.0(6)
C7 N2 La1 N8 57.1(6)
C6 N2 La1 N8 -62.7(7)
C19 N2 La1 N8 -177.6(7)
C7 N2 La1 N3 -12.2(6)
C6 N2 La1 N3 -132.0(7)
C19 N2 La1 N3 113.0(6)
C7 N2 La1 N6 131.2(6)
C6 N2 La1 N6 11.5(8)
C19 N2 La1 N6 -103.5(6)
C7 N2 La1 N7 -91.1(7)
C6 N2 La1 N7 149.1(7)
C19 N2 La1 N7 34.2(6)
C7 N2 La1 N10 55.7(7)
C6 N2 La1 N10 -64.1(7)
C19 N2 La1 N10 -179.1(5)
C24 N7 La1 N1 -153.0(8)
C20 N7 La1 N1 30.0(8)
C24 N7 La1 N4 24.3(8)
C20 N7 La1 N4 -152.7(8)
C24 N7 La1 N5 -34.8(8)
C20 N7 La1 N5 148.3(8)
C24 N7 La1 N9 -88.1(9)
C20 N7 La1 N9 95.0(8)
C24 N7 La1 N8 126.5(8)
C20 N7 La1 N8 -50.5(8)
C24 N7 La1 N3 88.9(8)
C20 N7 La1 N3 -88.1(8)
C24 N7 La1 N6 -88.6(9)
C20 N7 La1 N6 94.5(8)
C24 N7 La1 N2 160.5(9)
C20 N7 La1 N2 -16.4(7)
C24 N7 La1 N10 36.7(11)
C20 N7 La1 N10 -140.3(7)
C42 N10 La1 N1 -147.2(9)
C38 N10 La1 N1 7.1(7)
C42 N10 La1 N4 36.0(8)
C38 N10 La1 N4 -169.7(7)
C42 N10 La1 N5 99.4(9)
C38 N10 La1 N5 -106.3(7)
C42 N10 La1 N9 130.0(8)
C38 N10 La1 N9 -75.7(7)
C42 N10 La1 N8 -83.1(9)
C38 N10 La1 N8 71.2(7)
C42 N10 La1 N3 -24.6(9)
C38 N10 La1 N3 129.7(7)
C42 N10 La1 N6 168.3(9)
C38 N10 La1 N6 -37.4(6)
C42 N10 La1 N2 -81.6(9)
C38 N10 La1 N2 72.7(7)
C42 N10 La1 N7 23.1(11)
C38 N10 La1 N7 177.4(6)
N2N O4N La2 O14N -92.4(6)
N2N O4N La2 O7N 33.6(7)
N2N O4N La2 O13N -71.2(6)
N2N O4N La2 O17N -167.0(6)
N2N O4N La2 O16N -145.2(7)
N2N O4N La2 O1N 137.3(6)
N2N O4N La2 O11N -116(30)
N2N O4N La2 O8N -18.5(7)
N2N O4N La2 O2N 85.5(6)
N2N O4N La2 O10N 112.8(6)
N2N O4N La2 O5N 5.7(6)
N5N O14N La2 O4N 29.6(7)
N5N O14N La2 O7N -96.7(6)
N5N O14N La2 O13N 2.8(5)
N5N O14N La2 O17N 132.7(6)
N5N O14N La2 O16N 80.8(6)
N5N O14N La2 O1N 113.5(6)
N5N O14N La2 O11N -150.6(7)
N5N O14N La2 O8N -73.7(6)
N5N O14N La2 O2N -96(5)
N5N O14N La2 O10N -169.9(6)
N5N O14N La2 O5N -22.2(7)
N3N O7N La2 O4N -96.6(6)
N3N O7N La2 O14N 30.4(6)
N3N O7N La2 O13N -21.5(6)
N3N O7N La2 O17N 110.8(6)
N3N O7N La2 O16N -67(6)
N3N O7N La2 O1N -172.3(6)
N3N O7N La2 O11N 83.2(6)
N3N O7N La2 O8N 1.4(5)
N3N O7N La2 O2N -149.6(7)
N3N O7N La2 O10N 134.7(6)
N3N O7N La2 O5N -74.7(6)
N5N O13N La2 O4N -156.4(6)
N5N O13N La2 O14N -2.8(6)
N5N O13N La2 O7N 97.3(6)
N5N O13N La2 O17N -49.8(6)
N5N O13N La2 O16N -84.5(6)
N5N O13N La2 O1N -120.1(6)
N5N O13N La2 O11N 23.2(6)
N5N O13N La2 O8N 78.7(6)
N5N O13N La2 O2N 173.8(5)
N5N O13N La2 O10N 15.7(10)
N5N O13N La2 O5N 151.7(7)
N6N O17N La2 O4N 28.5(7)
N6N O17N La2 O14N -79.3(6)
N6N O17N La2 O7N -178.5(6)
N6N O17N La2 O13N -43.5(7)
N6N O17N La2 O16N 1.4(6)
N6N O17N La2 O1N 85.9(7)
N6N O17N La2 O11N -151.1(7)
N6N O17N La2 O8N -111.7(6)
N6N O17N La2 O2N 102.8(6)
N6N O17N La2 O10N 158.0(7)
N6N O17N La2 O5N 14.7(10)
N6N O16N La2 O4N -153.4(7)
N6N O16N La2 O14N 78.3(6)
N6N O16N La2 O7N 176(36)
N6N O16N La2 O13N 130.4(7)
N6N O16N La2 O17N -1.4(6)
N6N O16N La2 O1N -77.4(6)
N6N O16N La2 O11N 26.9(7)
N6N O16N La2 O8N 110.0(6)
N6N O16N La2 O2N -101.9(6)
N6N O16N La2 O10N -25.5(7)
N6N O16N La2 O5N -175.8(6)
N1N O1N La2 O4N -75.4(6)
N1N O1N La2 O14N -178.5(5)
N1N O1N La2 O7N 31.4(6)
N1N O1N La2 O13N -111.5(6)
N1N O1N La2 O17N 162.1(6)
N1N O1N La2 O16N -146.2(6)
N1N O1N La2 O11N 105.1(6)
N1N O1N La2 O8N 19.1(9)
N1N O1N La2 O2N 3.2(5)
N1N O1N La2 O10N 85.2(6)
N1N O1N La2 O5N -40.6(6)
N4N O11N La2 O4N -135(30)
N4N O11N La2 O14N -158.6(6)
N4N O11N La2 O7N 75.4(6)
N4N O11N La2 O13N -179.5(6)
N4N O11N La2 O17N -83.8(6)
N4N O11N La2 O16N -105.8(6)
N4N O11N La2 O1N -28.3(6)
N4N O11N La2 O8N 127.5(6)
N4N O11N La2 O2N 23.6(6)
N4N O11N La2 O10N -3.3(5)
N4N O11N La2 O5N 103.8(6)
N3N O8N La2 O4N 100.4(6)
N3N O8N La2 O14N -152.2(6)
N3N O8N La2 O7N -1.4(5)
N3N O8N La2 O13N 155.1(6)
N3N O8N La2 O17N -119.5(6)
N3N O8N La2 O16N 175.7(5)
N3N O8N La2 O1N 14.3(9)
N3N O8N La2 O11N -80.1(6)
N3N O8N La2 O2N 26.8(6)
N3N O8N La2 O10N -45.1(6)
N3N O8N La2 O5N 80.9(6)
N1N O2N La2 O4N 78.8(6)
N1N O2N La2 O14N -154(5)
N1N O2N La2 O7N -154.1(6)
N1N O2N La2 O13N 108.7(6)
N1N O2N La2 O17N -24.3(6)
N1N O2N La2 O16N 28.5(6)
N1N O2N La2 O1N -3.2(5)
N1N O2N La2 O11N -101.0(6)
N1N O2N La2 O8N -176.7(5)
N1N O2N La2 O10N -80.0(6)
N1N O2N La2 O5N 130.5(6)
N4N O10N La2 O4N -177.1(5)
N4N O10N La2 O14N 27.6(6)
N4N O10N La2 O7N -77.5(6)
N4N O10N La2 O13N 12.9(10)
N4N O10N La2 O17N 84.4(6)
N4N O10N La2 O16N 103.4(6)
N4N O10N La2 O1N 157.7(6)
N4N O10N La2 O11N 3.4(5)
N4N O10N La2 O8N -43.5(6)
N4N O10N La2 O2N -149.8(6)
N4N O10N La2 O5N -113.1(6)
N2N O5N La2 O4N -5.7(6)
N2N O5N La2 O14N 96.8(6)
N2N O5N La2 O7N -158.0(7)
N2N O5N La2 O13N 76.7(6)
N2N O5N La2 O17N 12.0(10)
N2N O5N La2 O16N 22.4(7)
N2N O5N La2 O1N -52.1(7)
N2N O5N La2 O11N 173.7(6)
N2N O5N La2 O8N 149.3(7)
N2N O5N La2 O2N -85.8(6)
N2N O5N La2 O10N -122.7(6)
